data_2011065
loop_
_publ_author_name
'Bei, Fengli'
'Jian, Fangfang'
'Yang, Xujie'
'Lu, Lude'
'Wang, Xin'
'Shanmuga Sundara Raj, S.'
'Fun, Hoong-Kun'

_publ_section_title
;
 1,4-Bis(2-benzimidazolyl)benzene
;
_journal_issue 6
_journal_name_full 'Acta Crystallographica Section C'
_journal_page_first 718
_journal_page_last 719
_journal_paper_doi 10.1107/S0108270100003978
_journal_volume 56
_journal_year 2000
_chemical_formula_sum 'C20 H14 N4'
_chemical_formula_weight 310.35
_chemical_name_systematic
;
 ?
;
_space_group_IT_number 61
_symmetry_cell_setting orthorhombic
_symmetry_space_group_name_Hall '-P 2ac 2ab'
_symmetry_space_group_name_H-M 'P b c a'
_audit_creation_method SHELXL-97
_cell_angle_alpha 90.00
_cell_angle_beta 90.00
_cell_angle_gamma 90.00
_cell_formula_units_Z 4
_cell_length_a 10.2400(3)
_cell_length_b 9.7505(2)
_cell_length_c 15.0310(4)
_cell_measurement_reflns_used 3853
_cell_measurement_temperature 293(2)
_cell_measurement_theta_max 28.32
_cell_measurement_theta_min 2.71
_cell_volume 1500.77(7)
_computing_cell_refinement 'SAINT (Siemens, 1996)'
_computing_data_collection 'SMART (Siemens, 1996)'
_computing_data_reduction SAINT
_computing_molecular_graphics SHELXTL
_computing_publication_material
;
SHELXTL and PLATON (Spek, 1990)
;
_computing_structure_refinement SHELXTL
_computing_structure_solution 'SHELXTL (Sheldrick, 1997)'
_diffrn_ambient_temperature 293(2)
_diffrn_detector_area_resol_mean 8.33
_diffrn_measured_fraction_theta_full .993
_diffrn_measured_fraction_theta_max .993
_diffrn_measurement_device_type
;
Siemens SMART CCD area detector diffractometer
;
_diffrn_measurement_method '\w scans'
_diffrn_radiation_monochromator graphite
_diffrn_radiation_source 'fine-focus sealed tube'
_diffrn_radiation_type MoK\a
_diffrn_radiation_wavelength .71073
_diffrn_reflns_av_R_equivalents .0757
_diffrn_reflns_av_sigmaI/netI .0561
_diffrn_reflns_limit_h_max 13
_diffrn_reflns_limit_h_min -9
_diffrn_reflns_limit_k_max 12
_diffrn_reflns_limit_k_min -12
_diffrn_reflns_limit_l_max 19
_diffrn_reflns_limit_l_min -19
_diffrn_reflns_number 9577
_diffrn_reflns_theta_full 28.28
_diffrn_reflns_theta_max 28.28
_diffrn_reflns_theta_min 2.71
_exptl_absorpt_coefficient_mu .085
_exptl_absorpt_correction_type none
_exptl_crystal_colour 'dark red'
_exptl_crystal_density_diffrn 1.374
_exptl_crystal_density_method 'not measured'
_exptl_crystal_description needle
_exptl_crystal_F_000 648
_exptl_crystal_size_max .50
_exptl_crystal_size_mid .12
_exptl_crystal_size_min .10
_refine_diff_density_max .185
_refine_diff_density_min -.298
_refine_ls_extinction_method none
_refine_ls_goodness_of_fit_ref 1.117
_refine_ls_hydrogen_treatment constr
_refine_ls_matrix_type full
_refine_ls_number_parameters 109
_refine_ls_number_reflns 1846
_refine_ls_number_restraints 0
_refine_ls_restrained_S_all 1.117
_refine_ls_R_factor_all .1110
_refine_ls_R_factor_gt .0667
_refine_ls_shift/su_max .000
_refine_ls_shift/su_mean .000
_refine_ls_structure_factor_coef Fsqd
_refine_ls_weighting_details 'calc w = 1/[\s^2^(Fo^2^)+(0.0584P)^2^+0.4289P] where P=(Fo^2^+2Fc^2^)/3'
_refine_ls_weighting_scheme calc
_refine_ls_wR_factor_ref .1551
_reflns_number_gt 1223
_reflns_number_total 1846
_reflns_threshold_expression 'I > 2\s(I)'
_cod_data_source_file sk1369.cif
_cod_data_source_block I
_cod_depositor_comments
;
The following automatic conversions were performed:
'_symmetry_cell_setting' value 'Orthorhombic' changed to 'orthorhombic'
according to '/home/saulius/struct/CIF-dictionaries/cif_core.dic'
dictionary named 'cif_core.dic' version 2.4.1 from 2010-06-29.

Automatic conversion script
Id: cif_fix_enum 1527 2010-12-29 10:47:43Z saulius 

The following automatic conversions were performed:

'_symmetry_cell_setting' value 'Orthorhombic' changed to
'orthorhombic' according to
/home/saulius/struct/CIF-dictionaries/cif_core.dic dictionary named
'cif_core.dic' version 2.4.1 from 2010-06-29.

Automatic conversion script
Id: cif_fix_values 1715 2011-07-08 13:25:40Z adriana 
;
_cod_database_code 2011065

loop_
_symmetry_equiv_pos_as_xyz
x,y,z
1/2-x,-y,1/2+z
1/2+x,1/2-y,-z
-x,1/2+y,1/2-z
-x,-y,-z
1/2+x,y,1/2-z
1/2-x,1/2+y,z
x,1/2-y,1/2+z

loop_
_atom_site_label
_atom_site_fract_x
_atom_site_fract_y
_atom_site_fract_z
_atom_site_U_iso_or_equiv
_atom_site_adp_type
_atom_site_calc_flag
_atom_site_refinement_flags
_atom_site_occupancy
_atom_site_disorder_assembly
_atom_site_disorder_group
_atom_site_type_symbol
N1 .16043(17) .05717(17) .41094(13) .0389(5) Uani d . 1 . . N
N2 .20392(17) -.16702(16) .39828(12) .0377(5) Uani d . 1 . . N
H2A .2467 -.2428 .4013 .045 Uiso calc R 1 . . H
C1 .07906(19) -.1500(2) .36575(14) .0353(5) Uani d . 1 . . C
C2 -.0120(2) -.2423(2) .33129(15) .0442(6) Uani d . 1 . . C
H2B .0062 -.3355 .3272 .053 Uiso calc R 1 . . H
C3 -.1289(2) -.1899(2) .30385(17) .0477(6) Uani d . 1 . . C
H3A -.1913 -.2486 .2799 .057 Uiso calc R 1 . . H
C4 -.1571(2) -.0490(2) .31097(17) .0491(6) Uani d . 1 . . C
H4A -.2374 -.0163 .2912 .059 Uiso calc R 1 . . H
C5 -.0685(2) .0409(2) .34651(17) .0458(6) Uani d . 1 . . C
H5A -.0884 .1335 .3523 .055 Uiso calc R 1 . . H
C6 .0526(2) -.0099(2) .37380(15) .0361(5) Uani d . 1 . . C
C7 .2466(2) -.04138(19) .42458(14) .0341(5) Uani d . 1 . . C
C8 .37635(19) -.02064(19) .46375(14) .0330(5) Uani d . 1 . . C
C9 .4812(2) -.1039(2) .43866(16) .0391(5) Uani d . 1 . . C
H9A .4680 -.1767 .3967 .047 Uiso d R 1 . . H
C10 .3967(2) .0829(2) .52542(15) .0383(5) Uani d . 1 . . C
H10A .3251 .1396 .5440 .046 Uiso d R 1 . . H

loop_
_atom_site_aniso_label
_atom_site_aniso_U_11
_atom_site_aniso_U_22
_atom_site_aniso_U_33
_atom_site_aniso_U_12
_atom_site_aniso_U_13
_atom_site_aniso_U_23
N1 .0270(9) .0259(9) .0638(12) .0013(7) -.0035(8) -.0009(8)
N2 .0304(9) .0240(8) .0587(11) .0004(7) -.0025(8) -.0006(8)
C1 .0299(11) .0272(10) .0488(12) -.0021(8) .0002(9) .0025(9)
C2 .0437(13) .0302(11) .0588(15) -.0065(10) -.0068(11) -.0008(10)
C3 .0393(13) .0445(13) .0594(15) -.0134(10) -.0090(11) .0019(12)
C4 .0321(12) .0512(14) .0640(15) -.0023(10) -.0091(11) .0079(12)
C5 .0354(13) .0332(11) .0688(16) .0013(9) -.0041(11) .0026(11)
C6 .0277(10) .0288(10) .0516(13) -.0017(8) .0009(9) .0014(9)
C7 .0286(11) .0241(9) .0496(12) -.0009(8) .0005(9) .0002(9)
C8 .0261(10) .0254(9) .0475(12) .0002(8) .0006(9) .0009(9)
C9 .0340(12) .0290(10) .0545(13) .0046(9) -.0018(10) -.0088(10)
C10 .0291(11) .0329(11) .0529(13) .0051(9) .0034(10) -.0043(9)

loop_
_atom_type_symbol
_atom_type_description
_atom_type_scat_dispersion_real
_atom_type_scat_dispersion_imag
_atom_type_scat_source
C C .0033 .0016 'International Tables Vol C Tables 4.2.6.8 and 6.1.1.4'
H H .0000 .0000 'International Tables Vol C Tables 4.2.6.8 and 6.1.1.4'
N N .0061 .0033 'International Tables Vol C Tables 4.2.6.8 and 6.1.1.4'

loop_
_geom_angle_atom_site_label_1
_geom_angle_atom_site_label_2
_geom_angle_atom_site_label_3
_geom_angle_site_symmetry_1
_geom_angle
_geom_angle_publ_flag
C7 N1 C6 . 104.4(2) y
C7 N2 C1 . 107.0(2) y
C7 N2 H2A . 126.5 ?
C1 N2 H2A . 126.5 ?
N2 C1 C2 . 132.37(19) ?
N2 C1 C6 . 105.46(17) ?
C2 C1 C6 . 122.16(19) ?
C3 C2 C1 . 117.2(2) ?
C3 C2 H2B . 121.4 ?
C1 C2 H2B . 121.4 ?
C2 C3 C4 . 121.5(2) ?
C2 C3 H3A . 119.3 ?
C4 C3 H3A . 119.3 ?
C5 C4 C3 . 121.2(2) ?
C5 C4 H4A . 119.4 ?
C3 C4 H4A . 119.4 ?
C4 C5 C6 . 118.4(2) ?
C4 C5 H5A . 120.8 ?
C6 C5 H5A . 120.8 ?
C5 C6 C1 . 119.57(19) ?
C5 C6 N1 . 130.68(19) ?
C1 C6 N1 . 109.75(17) ?
N1 C7 N2 . 113.34(18) ?
N1 C7 C8 . 124.54(17) ?
N2 C7 C8 . 122.13(17) ?
C10 C8 C9 . 119.20(19) ?
C10 C8 C7 . 120.32(18) ?
C9 C8 C7 . 120.48(19) ?
C10 C9 C8 5_656 120.4(2) ?
C10 C9 H9A 5_656 119.7 ?
C8 C9 H9A . 120.0 ?
C9 C10 C8 5_656 120.45(19) ?
C9 C10 H10A 5_656 119.6 ?
C8 C10 H10A . 119.9 ?

loop_
_geom_bond_atom_site_label_1
_geom_bond_atom_site_label_2
_geom_bond_site_symmetry_2
_geom_bond_distance
_geom_bond_publ_flag
N1 C7 . 1.320(3) y
N1 C6 . 1.400(3) y
N2 C7 . 1.359(2) y
N2 C1 . 1.379(3) y
N2 H2A . .8600 ?
C1 C2 . 1.395(3) ?
C1 C6 . 1.398(3) ?
C2 C3 . 1.365(3) ?
C2 H2B . .9300 ?
C3 C4 . 1.409(3) ?
C3 H3A . .9300 ?
C4 C5 . 1.370(3) ?
C4 H4A . .9300 ?
C5 C6 . 1.396(3) ?
C5 H5A . .9300 ?
C7 C8 . 1.468(3) ?
C8 C10 . 1.386(3) y
C8 C9 . 1.398(3) y
C9 C10 5_656 1.377(3) y
C9 H9A . .9600 ?
C10 C9 5_656 1.377(3) y
C10 H10A . .9600 ?

loop_
_geom_hbond_atom_site_label_D
_geom_hbond_atom_site_label_H
_geom_hbond_atom_site_label_A
_geom_hbond_site_symmetry_A
_geom_hbond_distance_DH
_geom_hbond_distance_HA
_geom_hbond_distance_DA
_geom_hbond_angle_DHA
_geom_hbond_publ_flag
N2 H2A N1 7_545 .86 2.17 3.033(2) 175.27 yes

loop_
_geom_torsion_atom_site_label_1
_geom_torsion_atom_site_label_2
_geom_torsion_atom_site_label_3
_geom_torsion_atom_site_label_4
_geom_torsion_site_symmetry_4
_geom_torsion
C7 N2 C1 C2 . -179.0(2)
C7 N2 C1 C6 . .5(2)
N2 C1 C2 C3 . -179.5(2)
C6 C1 C2 C3 . 1.1(3)
C1 C2 C3 C4 . -.7(4)
C2 C3 C4 C5 . -.6(4)
C3 C4 C5 C6 . 1.5(4)
C4 C5 C6 C1 . -1.1(3)
C4 C5 C6 N1 . 179.3(2)
N2 C1 C6 C5 . -179.7(2)
C2 C1 C6 C5 . -.2(3)
N2 C1 C6 N1 . -.1(2)
C2 C1 C6 N1 . 179.5(2)
C7 N1 C6 C5 . 179.2(2)
C7 N1 C6 C1 . -.4(2)
C6 N1 C7 N2 . .7(2)
C6 N1 C7 C8 . -179.5(2)
C1 N2 C7 N1 . -.8(3)
C1 N2 C7 C8 . 179.42(19)
N1 C7 C8 C10 . 30.6(3)
N2 C7 C8 C10 . -149.6(2)
N1 C7 C8 C9 . -148.6(2)
N2 C7 C8 C9 . 31.1(3)
C10 C8 C9 C10 5_656 -.2(4)
C7 C8 C9 C10 5_656 179.1(2)
C9 C8 C10 C9 5_656 .2(4)
C7 C8 C10 C9 5_656 -179.1(2)
